data_4107192
loop_
_publ_author_name
'Ke Kong'
'Ziad Moussa'
'Changsuk Lee'
'Daniel Romo'

_publ_section_title
;
 Total Synthesis of the Spirocyclic Imine Marine Toxin (-)-Gymnodimine and
 an Unnatural C4-Epimer
;
_journal_name_full 'Journal of the American Chemical Society'
_journal_page_first 19844
_journal_page_last 19856
_journal_paper_doi 10.1021/ja207385y
_journal_volume 133
_journal_year 2011
_chemical_absolute_configuration unk
_chemical_formula_sum 'C29 H42.5 F3 N O5.5'
_chemical_formula_weight 550.14
_chemical_name_systematic
; 
 ? 
;
_space_group_IT_number 1
_symmetry_cell_setting triclinic
_symmetry_space_group_name_Hall 'P 1'
_symmetry_space_group_name_H-M 'P 1'
_atom_sites_solution_hydrogens geom
_atom_sites_solution_primary direct
_atom_sites_solution_secondary difmap
_audit_creation_method SHELXL-97
_cell_angle_alpha 84.552(7)
_cell_angle_beta 88.780(10)
_cell_angle_gamma 62.157(6)
_cell_formula_units_Z 2
_cell_length_a 10.083(6)
_cell_length_b 10.455(5)
_cell_length_c 15.230(7)
_cell_measurement_reflns_used 3939
_cell_measurement_temperature 110(2)
_cell_measurement_theta_max 27.59
_cell_measurement_theta_min 2.32
_cell_volume 1412.7(13)
_computing_cell_refinement 'Bruker SMART'
_computing_data_collection 'Bruker SMART'
_computing_data_reduction 'Bruker SAINT'
_computing_molecular_graphics 'X-SEED (Barbour, 2001)'
_computing_publication_material 'Bruker SHELXTL'
_computing_structure_refinement 'SHELXL-97 (Sheldrick, 1997)'
_computing_structure_solution 'SHELXS-97 (Sheldrick, 1990)'
_diffrn_ambient_temperature 110(2)
_diffrn_measured_fraction_theta_full 0.946
_diffrn_measured_fraction_theta_max 0.946
_diffrn_measurement_device_type 'CCD area detector'
_diffrn_measurement_method 'omega scans'
_diffrn_radiation_monochromator graphite
_diffrn_radiation_source 'fine-focus sealed tube'
_diffrn_radiation_type MoK\a
_diffrn_radiation_wavelength 0.71073
_diffrn_reflns_av_R_equivalents 0.0414
_diffrn_reflns_av_sigmaI/netI 0.1174
_diffrn_reflns_limit_h_max 13
_diffrn_reflns_limit_h_min -13
_diffrn_reflns_limit_k_max 13
_diffrn_reflns_limit_k_min -13
_diffrn_reflns_limit_l_max 19
_diffrn_reflns_limit_l_min -19
_diffrn_reflns_number 15154
_diffrn_reflns_theta_full 27.68
_diffrn_reflns_theta_max 27.68
_diffrn_reflns_theta_min 2.21
_exptl_absorpt_coefficient_mu 0.101
_exptl_absorpt_correction_T_max 0.9960
_exptl_absorpt_correction_T_min 0.9704
_exptl_absorpt_correction_type multi-scan
_exptl_absorpt_process_details 'SADABS; (Sheldrick, 2006)'
_exptl_crystal_colour colorless
_exptl_crystal_density_diffrn 1.293
_exptl_crystal_description block
_exptl_crystal_F_000 589
_exptl_crystal_size_max 0.30
_exptl_crystal_size_mid 0.20
_exptl_crystal_size_min 0.04
_refine_diff_density_max 0.544
_refine_diff_density_min -0.289
_refine_diff_density_rms 0.087
_refine_ls_abs_structure_details 'Flack H D (1983), Acta Cryst. A39, 876-881'
_refine_ls_abs_structure_Flack -1.4(13)
_refine_ls_extinction_method none
_refine_ls_goodness_of_fit_ref 1.006
_refine_ls_hydrogen_treatment constr
_refine_ls_matrix_type full
_refine_ls_number_parameters 700
_refine_ls_number_reflns 11763
_refine_ls_number_restraints 3
_refine_ls_restrained_S_all 1.005
_refine_ls_R_factor_all 0.1595
_refine_ls_R_factor_gt 0.0957
_refine_ls_shift/su_max 0.000
_refine_ls_shift/su_mean 0.000
_refine_ls_structure_factor_coef Fsqd
_refine_ls_weighting_details 'calc w=1/[\s^2^(Fo^2^)+(0.1582P)^2^+0.0000P] where P=(Fo^2^+2Fc^2^)/3'
_refine_ls_weighting_scheme calc
_refine_ls_wR_factor_gt 0.2300
_refine_ls_wR_factor_ref 0.2753
_reflns_number_gt 6505
_reflns_number_total 11763
_reflns_threshold_expression >2sigma(I)
_cod_data_source_file ja207385y_si_004.cif
_cod_data_source_block p1m
_cod_original_cell_volume 1412.7(12)
_cod_original_formula_sum 'C29 H42.50 F3 N O5.50'
_cod_database_code 4107192

loop_
_symmetry_equiv_pos_as_xyz
'x, y, z'

loop_
_atom_site_label
_atom_site_type_symbol
_atom_site_fract_x
_atom_site_fract_y
_atom_site_fract_z
_atom_site_U_iso_or_equiv
_atom_site_adp_type
_atom_site_occupancy
_atom_site_symmetry_multiplicity
_atom_site_calc_flag
_atom_site_refinement_flags
_atom_site_disorder_assembly
_atom_site_disorder_group
C1 C 1.0993(6) 0.7750(6) 1.0338(4) 0.0456(14) Uani 1 1 d . . .
H1 H 1.1752 0.8087 1.0172 0.055 Uiso 1 1 calc R . .
C2 C 1.1596(7) 0.6649(6) 1.1102(4) 0.0479(14) Uani 1 1 d . . .
H2A H 1.2699 0.6066 1.1073 0.057 Uiso 1 1 calc R . .
H2B H 1.1140 0.5988 1.1126 0.057 Uiso 1 1 calc R . .
C3 C 1.1166(7) 0.7530(7) 1.1907(4) 0.0519(15) Uani 1 1 d . . .
H3 H 1.1109 0.6928 1.2443 0.062 Uiso 1 1 calc R . .
C4 C 0.9565(6) 0.8706(6) 1.1583(4) 0.0432(13) Uani 1 1 d . . .
H4 H 0.9334 0.9620 1.1853 0.052 Uiso 1 1 calc R . .
C5 C 1.2206(7) 0.8138(9) 1.2077(5) 0.0624(18) Uani 1 1 d . . .
H5A H 1.2130 0.8845 1.1584 0.094 Uiso 1 1 calc R . .
H5B H 1.3239 0.7349 1.2136 0.094 Uiso 1 1 calc R . .
H5C H 1.1932 0.8618 1.2623 0.094 Uiso 1 1 calc R . .
C6 C 0.8347(6) 0.8288(6) 1.1833(4) 0.0456(14) Uani 1 1 d . . .
C7 C 0.8054(9) 0.8230(9) 1.2795(4) 0.0659(19) Uani 1 1 d . . .
H7A H 0.8860 0.7346 1.3097 0.099 Uiso 1 1 calc R . .
H7B H 0.7092 0.8223 1.2886 0.099 Uiso 1 1 calc R . .
H7C H 0.8017 0.9084 1.3033 0.099 Uiso 1 1 calc R . .
C8 C 0.7622(6) 0.7992(6) 1.1239(4) 0.0450(14) Uani 1 1 d . . .
H8 H 0.7858 0.8102 1.0638 0.054 Uiso 1 1 calc R . .
C9 C 0.6471(6) 0.7503(6) 1.1425(4) 0.0431(13) Uani 1 1 d . . .
H9A H 0.5626 0.8257 1.1724 0.052 Uiso 1 1 calc R . .
H9B H 0.6913 0.6606 1.1836 0.052 Uiso 1 1 calc R . .
C10 C 0.5862(7) 0.7204(6) 1.0607(4) 0.0449(14) Uani 1 1 d . . .
H10A H 0.5031 0.6990 1.0783 0.054 Uiso 1 1 calc R . .
H10B H 0.5436 0.8101 1.0195 0.054 Uiso 1 1 calc R . .
C11 C 0.6983(6) 0.5973(6) 1.0118(4) 0.0393(13) Uani 1 1 d . . .
C12 C 1.0527(6) 0.7331(6) 0.9514(4) 0.0442(14) Uani 1 1 d . . .
H12A H 1.1406 0.6481 0.9307 0.053 Uiso 1 1 calc R . .
H12B H 0.9751 0.7027 0.9672 0.053 Uiso 1 1 calc R . .
C13 C 0.9921(7) 0.8521(7) 0.8766(4) 0.0483(15) Uani 1 1 d . . .
H13A H 1.0756 0.8674 0.8517 0.058 Uiso 1 1 calc R . .
H13B H 0.9191 0.9435 0.9001 0.058 Uiso 1 1 calc R . .
C14 C 0.9151(6) 0.8189(6) 0.8024(4) 0.0428(13) Uani 1 1 d . . .
H14 H 0.9822 0.7172 0.7883 0.051 Uiso 1 1 calc R . .
C15 C 0.7656(7) 0.8272(6) 0.8322(4) 0.0462(14) Uani 1 1 d . . .
C16 C 0.6512(8) 0.9717(6) 0.8623(5) 0.0561(16) Uani 1 1 d . . .
H16A H 0.6795 0.9811 0.9216 0.084 Uiso 1 1 calc R . .
H16B H 0.5519 0.9762 0.8634 0.084 Uiso 1 1 calc R . .
H16C H 0.6483 1.0512 0.8213 0.084 Uiso 1 1 calc R . .
C17 C 0.7447(6) 0.7117(6) 0.8305(4) 0.0430(13) Uani 1 1 d . . .
H17 H 0.8277 0.6286 0.8110 0.052 Uiso 1 1 calc R . .
C18 C 0.6074(6) 0.6911(7) 0.8551(4) 0.0442(14) Uani 1 1 d . . .
H18 H 0.5313 0.7813 0.8799 0.053 Uiso 1 1 calc R . .
C19 C 0.5410(7) 0.6752(8) 0.7693(4) 0.0561(17) Uani 1 1 d . . .
H19 H 0.6230 0.5928 0.7411 0.067 Uiso 1 1 calc R . .
C20 C 0.4141(7) 0.6311(9) 0.7919(5) 0.061(2) Uani 1 1 d . . .
C21 C 0.4531(7) 0.5101(8) 0.8601(5) 0.060(2) Uani 1 1 d . . .
H21A H 0.5324 0.4196 0.8388 0.073 Uiso 1 1 calc R . .
H21B H 0.3639 0.4960 0.8732 0.073 Uiso 1 1 calc R . .
C22 C 0.5084(7) 0.5415(8) 0.9433(4) 0.0559(17) Uani 1 1 d . . .
H22A H 0.5324 0.4600 0.9895 0.067 Uiso 1 1 calc R . .
H22B H 0.4276 0.6305 0.9652 0.067 Uiso 1 1 calc R . .
C23 C 0.6498(6) 0.5624(6) 0.9266(4) 0.0401(13) Uani 1 1 d . . .
C24 C 0.4891(9) 0.8075(9) 0.7042(5) 0.070(2) Uani 1 1 d . . .
H24A H 0.4146 0.8925 0.7315 0.104 Uiso 1 1 calc R . .
H24B H 0.4440 0.7934 0.6521 0.104 Uiso 1 1 calc R . .
H24C H 0.5750 0.8230 0.6866 0.104 Uiso 1 1 calc R . .
C25 C 0.7795(6) 0.4212(6) 0.8976(4) 0.0414(13) Uani 1 1 d . . .
H25A H 0.7554 0.4086 0.8374 0.050 Uiso 1 1 calc R . .
H25B H 0.8713 0.4332 0.8941 0.050 Uiso 1 1 calc R . .
C26 C 0.8136(7) 0.2865(7) 0.9550(4) 0.0497(15) Uani 1 1 d . . .
H26A H 0.7479 0.2464 0.9368 0.060 Uiso 1 1 calc R . .
H26B H 0.7903 0.3107 1.0166 0.060 Uiso 1 1 calc R . .
C27 C 0.9780(7) 0.1697(6) 0.9516(4) 0.0479(14) Uani 1 1 d . . .
H27A H 0.9920 0.0781 0.9851 0.057 Uiso 1 1 calc R . .
H27B H 1.0055 0.1502 0.8897 0.057 Uiso 1 1 calc R . .
C28 C 1.2214(7) 0.1390(6) 0.9946(4) 0.0460(14) Uani 1 1 d . . .
C29 C 1.3095(7) 0.2005(7) 1.0414(5) 0.0529(15) Uani 0.633(8) 1 d P A -1
F1 F 1.4275(8) 0.1850(9) 1.0034(6) 0.0721(13) Uani 0.633(8) 1 d P A -1
F2 F 1.3567(8) 0.1237(8) 1.1224(6) 0.0721(13) Uani 0.633(8) 1 d P A -1
F3 F 1.2217(12) 0.3394(11) 1.0573(6) 0.0721(13) Uani 0.633(8) 1 d P A -1
C29A C 1.3095(7) 0.2005(7) 1.0414(5) 0.0529(15) Uani 0.367(8) 1 d P A -2
F1A F 1.3781(15) 0.2478(16) 0.9733(10) 0.0721(13) Uani 0.367(8) 1 d P A -2
F2A F 1.4254(15) 0.0981(14) 1.0900(10) 0.0721(13) Uani 0.367(8) 1 d P A -2
F3A F 1.229(2) 0.311(2) 1.0848(11) 0.0721(13) Uani 0.367(8) 1 d P A -2
N1 N 1.0733(5) 0.2212(5) 0.9899(3) 0.0472(12) Uani 1 1 d . A .
H1A H 1.0326 0.3073 1.0100 0.057 Uiso 1 1 calc R . .
O1 O 0.9673(4) 0.8962(4) 1.0651(2) 0.0429(9) Uani 1 1 d . . .
O2 O 0.8292(4) 0.5262(4) 1.0411(3) 0.0454(9) Uani 1 1 d . . .
O3 O 0.8925(6) 0.9119(5) 0.7249(3) 0.0636(12) Uani 1 1 d . . .
H3A H 0.9607 0.9368 0.7213 0.095 Uiso 1 1 calc R . .
O4 O 0.2953(6) 0.6992(8) 0.7540(4) 0.095(2) Uani 1 1 d . . .
O5 O 1.2916(5) 0.0199(5) 0.9659(3) 0.0640(13) Uani 1 1 d . A .
C30 C 0.8175(7) 0.3375(6) 0.4129(4) 0.0471(14) Uani 1 1 d . . .
H30 H 0.9251 0.3057 0.4281 0.057 Uiso 1 1 calc R . .
C31 C 0.7733(7) 0.4439(6) 0.3363(4) 0.0476(14) Uani 1 1 d . . .
H31A H 0.8285 0.5013 0.3353 0.057 Uiso 1 1 calc R . .
H31B H 0.6641 0.5108 0.3352 0.057 Uiso 1 1 calc R . .
C32 C 0.8166(7) 0.3485(7) 0.2585(4) 0.0515(15) Uani 1 1 d . . .
H32 H 0.7565 0.4052 0.2040 0.062 Uiso 1 1 calc R . .
C33 C 0.7720(6) 0.2362(7) 0.2933(4) 0.0485(15) Uani 1 1 d . . .
H33 H 0.8374 0.1440 0.2665 0.058 Uiso 1 1 calc R . .
C34 C 0.9862(8) 0.2822(9) 0.2415(5) 0.069(2) Uani 1 1 d . . .
H34A H 1.0125 0.2133 0.1968 0.103 Uiso 1 1 calc R . .
H34B H 1.0428 0.2315 0.2964 0.103 Uiso 1 1 calc R . .
H34C H 1.0111 0.3598 0.2204 0.103 Uiso 1 1 calc R . .
C35 C 0.6098(6) 0.2773(6) 0.2730(4) 0.0451(14) Uani 1 1 d . . .
C36 C 0.5751(8) 0.2835(10) 0.1776(4) 0.070(2) Uani 1 1 d . . .
H36A H 0.4847 0.2723 0.1713 0.106 Uiso 1 1 calc R . .
H36B H 0.6596 0.2050 0.1509 0.106 Uiso 1 1 calc R . .
H36C H 0.5583 0.3774 0.1479 0.106 Uiso 1 1 calc R . .
C37 C 0.5073(6) 0.3082(6) 0.3326(4) 0.0413(13) Uani 1 1 d . . .
H37 H 0.5395 0.2980 0.3922 0.050 Uiso 1 1 calc R . .
C38 C 0.3426(7) 0.3586(7) 0.3162(4) 0.0473(14) Uani 1 1 d . . .
H38A H 0.3011 0.4499 0.2765 0.057 Uiso 1 1 calc R . .
H38B H 0.3318 0.2848 0.2851 0.057 Uiso 1 1 calc R . .
C39 C 0.2509(7) 0.3844(6) 0.3977(4) 0.0433(13) Uani 1 1 d . . .
H39A H 0.2940 0.2937 0.4379 0.052 Uiso 1 1 calc R . .
H39B H 0.1479 0.4057 0.3808 0.052 Uiso 1 1 calc R . .
C40 C 0.2416(7) 0.5070(6) 0.4477(4) 0.0439(13) Uani 1 1 d . . .
C41 C 0.7273(7) 0.3849(6) 0.4946(4) 0.0470(14) Uani 1 1 d . . .
H41A H 0.7282 0.4741 0.5104 0.056 Uiso 1 1 calc R . .
H41B H 0.6219 0.4098 0.4809 0.056 Uiso 1 1 calc R . .
C42 C 0.7826(7) 0.2736(7) 0.5723(5) 0.0552(17) Uani 1 1 d . . .
H42A H 0.8754 0.2690 0.5964 0.066 Uiso 1 1 calc R . .
H42B H 0.8090 0.1775 0.5523 0.066 Uiso 1 1 calc R . .
C43 C 0.6703(7) 0.3029(7) 0.6462(4) 0.0476(15) Uani 1 1 d . . .
H43 H 0.6325 0.4070 0.6570 0.057 Uiso 1 1 calc R . .
C44 C 0.5352(7) 0.2879(6) 0.6215(3) 0.0433(13) Uani 1 1 d . . .
C45 C 0.5674(8) 0.1375(7) 0.5960(5) 0.0615(18) Uani 1 1 d . . .
H45A H 0.4727 0.1337 0.5904 0.092 Uiso 1 1 calc R . .
H45B H 0.6316 0.0625 0.6418 0.092 Uiso 1 1 calc R . .
H45C H 0.6186 0.1203 0.5396 0.092 Uiso 1 1 calc R . .
C46 C 0.3988(7) 0.4003(6) 0.6243(4) 0.0461(14) Uani 1 1 d . . .
H46 H 0.3959 0.4870 0.6407 0.055 Uiso 1 1 calc R . .
C47 C 0.2496(7) 0.4096(7) 0.6054(4) 0.0489(15) Uani 1 1 d . . .
H47 H 0.2682 0.3175 0.5808 0.059 Uiso 1 1 calc R . .
C48 C 0.1717(8) 0.4144(8) 0.6969(4) 0.0554(16) Uani 1 1 d . . .
H48 H 0.1665 0.4994 0.7249 0.066 Uiso 1 1 calc R . .
C49 C 0.0060(10) 0.4461(9) 0.6792(5) 0.067(2) Uani 1 1 d . . .
C50 C -0.0779(8) 0.5668(9) 0.6132(5) 0.064(2) Uani 1 1 d . . .
H50A H -0.0913 0.6584 0.6348 0.076 Uiso 1 1 calc R . .
H50B H -0.1786 0.5751 0.6037 0.076 Uiso 1 1 calc R . .
C51 C 0.0045(7) 0.5447(8) 0.5251(4) 0.0563(17) Uani 1 1 d . . .
H51A H 0.0163 0.4539 0.5031 0.068 Uiso 1 1 calc R . .
H51B H -0.0565 0.6265 0.4809 0.068 Uiso 1 1 calc R . .
C52 C 0.1577(6) 0.5362(6) 0.5358(4) 0.0418(13) Uani 1 1 d . . .
C53 C 0.2519(10) 0.2856(9) 0.7598(5) 0.076(2) Uani 1 1 d . . .
H53A H 0.2474 0.2022 0.7383 0.114 Uiso 1 1 calc R . .
H53B H 0.2049 0.3039 0.8174 0.114 Uiso 1 1 calc R . .
H53C H 0.3569 0.2646 0.7656 0.114 Uiso 1 1 calc R . .
C54 C 0.1402(7) 0.6833(6) 0.5637(4) 0.0466(14) Uani 1 1 d . . .
H54A H 0.1012 0.6951 0.6242 0.056 Uiso 1 1 calc R . .
H54B H 0.2408 0.6779 0.5656 0.056 Uiso 1 1 calc R . .
C55 C 0.0380(7) 0.8168(7) 0.5042(4) 0.0517(15) Uani 1 1 d . . .
H55A H -0.0663 0.8539 0.5246 0.062 Uiso 1 1 calc R . .
H55B H 0.0404 0.7896 0.4434 0.062 Uiso 1 1 calc R . .
C56 C 0.0838(7) 0.9367(7) 0.5032(4) 0.0535(16) Uani 1 1 d . . .
H56A H 0.0084 1.0255 0.4688 0.064 Uiso 1 1 calc R . .
H56B H 0.0880 0.9600 0.5642 0.064 Uiso 1 1 calc R . .
C57 C 0.3021(7) 0.9674(7) 0.4645(5) 0.0574(17) Uani 1 1 d . . .
C58 C 0.4496(8) 0.9061(8) 0.4197(6) 0.0617(19) Uani 0.428(8) 1 d P B -3
F4 F 0.485(2) 0.795(2) 0.3761(12) 0.0756(15) Uani 0.428(8) 1 d P B -3
F5 F 0.5698(13) 0.8514(14) 0.4911(9) 0.0756(15) Uani 0.428(8) 1 d P B -3
F6 F 0.4789(13) 1.0042(13) 0.3778(9) 0.0756(15) Uani 0.428(8) 1 d P B -3
C58A C 0.4496(8) 0.9061(8) 0.4197(6) 0.0617(19) Uani 0.572(8) 1 d P B -4
F4A F 0.4979(18) 0.7717(15) 0.3983(9) 0.0756(15) Uani 0.572(8) 1 d P B -4
F5A F 0.5537(10) 0.9170(11) 0.4574(7) 0.0756(15) Uani 0.572(8) 1 d P B -4
F6A F 0.4279(9) 0.9891(9) 0.3397(7) 0.0756(15) Uani 0.572(8) 1 d P B -4
N2 N 0.2290(6) 0.8899(5) 0.4641(3) 0.0485(12) Uani 1 1 d . B .
H2 H 0.2701 0.8077 0.4393 0.058 Uiso 1 1 calc R . .
O6 O 0.8051(5) 0.2125(4) 0.3864(3) 0.0472(10) Uani 1 1 d . . .
O7 O 0.2962(4) 0.5830(4) 0.4172(3) 0.0461(10) Uani 1 1 d . . .
O8 O 0.7371(6) 0.2208(5) 0.7261(3) 0.0650(13) Uani 1 1 d . . .
H8A H 0.7704 0.1321 0.7201 0.097 Uiso 1 1 calc R . .
O9 O -0.0387(8) 0.3669(8) 0.7158(4) 0.094(2) Uani 1 1 d . . .
O10 O 0.2561(6) 1.0821(5) 0.4977(4) 0.0808(16) Uani 1 1 d . B .
O1W O 0.0919(13) 0.0399(14) 0.7143(8) 0.092(4) Uani 0.50 1 d P . .

loop_
_atom_site_aniso_label
_atom_site_aniso_U_11
_atom_site_aniso_U_22
_atom_site_aniso_U_33
_atom_site_aniso_U_23
_atom_site_aniso_U_13
_atom_site_aniso_U_12
C1 0.044(3) 0.037(3) 0.057(4) -0.021(3) 0.017(3) -0.017(3)
C2 0.042(3) 0.045(3) 0.058(4) -0.018(3) 0.008(3) -0.019(3)
C3 0.051(4) 0.054(4) 0.051(4) -0.011(3) 0.004(3) -0.023(3)
C4 0.051(3) 0.032(3) 0.052(4) -0.011(3) 0.004(3) -0.023(3)
C5 0.046(4) 0.078(5) 0.070(4) -0.020(4) 0.002(3) -0.032(3)
C6 0.047(3) 0.040(3) 0.055(4) -0.021(3) 0.007(3) -0.022(3)
C7 0.076(5) 0.094(5) 0.053(4) -0.023(4) 0.010(3) -0.058(4)
C8 0.050(3) 0.044(3) 0.047(3) -0.019(3) 0.010(3) -0.025(3)
C9 0.047(3) 0.044(3) 0.047(3) -0.021(3) 0.015(2) -0.026(3)
C10 0.049(3) 0.049(3) 0.042(3) -0.019(3) 0.011(2) -0.025(3)
C11 0.045(3) 0.039(3) 0.042(3) -0.007(2) 0.011(2) -0.026(3)
C12 0.040(3) 0.041(3) 0.055(4) -0.030(3) 0.017(3) -0.018(2)
C13 0.057(4) 0.045(3) 0.050(4) -0.020(3) 0.015(3) -0.028(3)
C14 0.052(3) 0.033(3) 0.045(3) -0.011(3) 0.002(3) -0.020(3)
C15 0.051(3) 0.045(3) 0.043(3) -0.013(3) 0.010(3) -0.021(3)
C16 0.066(4) 0.041(3) 0.062(4) -0.021(3) 0.019(3) -0.024(3)
C17 0.044(3) 0.041(3) 0.043(3) -0.015(3) 0.002(2) -0.017(3)
C18 0.037(3) 0.056(4) 0.045(3) -0.025(3) 0.009(2) -0.023(3)
C19 0.047(3) 0.069(4) 0.052(4) -0.025(3) 0.002(3) -0.022(3)
C20 0.038(4) 0.087(5) 0.059(4) -0.050(4) 0.007(3) -0.023(3)
C21 0.045(3) 0.084(5) 0.073(5) -0.048(4) 0.023(3) -0.041(4)
C22 0.047(3) 0.068(4) 0.067(4) -0.039(4) 0.022(3) -0.033(3)
C23 0.038(3) 0.045(3) 0.043(3) -0.021(3) 0.011(2) -0.022(3)
C24 0.075(5) 0.074(5) 0.051(4) -0.014(4) -0.011(3) -0.025(4)
C25 0.043(3) 0.037(3) 0.047(3) -0.016(3) 0.014(2) -0.019(2)
C26 0.052(4) 0.052(4) 0.051(4) -0.021(3) 0.017(3) -0.027(3)
C27 0.054(4) 0.041(3) 0.059(4) -0.019(3) 0.010(3) -0.029(3)
C28 0.044(3) 0.043(3) 0.060(4) -0.019(3) 0.015(3) -0.025(3)
C29 0.053(4) 0.043(3) 0.062(4) -0.016(3) 0.007(3) -0.019(3)
F1 0.056(2) 0.069(3) 0.097(4) -0.037(2) 0.007(2) -0.029(2)
F2 0.056(2) 0.069(3) 0.097(4) -0.037(2) 0.007(2) -0.029(2)
F3 0.056(2) 0.069(3) 0.097(4) -0.037(2) 0.007(2) -0.029(2)
C29A 0.053(4) 0.043(3) 0.062(4) -0.016(3) 0.007(3) -0.019(3)
F1A 0.056(2) 0.069(3) 0.097(4) -0.037(2) 0.007(2) -0.029(2)
F2A 0.056(2) 0.069(3) 0.097(4) -0.037(2) 0.007(2) -0.029(2)
F3A 0.056(2) 0.069(3) 0.097(4) -0.037(2) 0.007(2) -0.029(2)
N1 0.051(3) 0.035(3) 0.057(3) -0.014(2) 0.010(2) -0.020(2)
O1 0.046(2) 0.039(2) 0.046(2) -0.0128(17) 0.0091(17) -0.0200(17)
O2 0.041(2) 0.047(2) 0.051(2) -0.0188(18) 0.0064(18) -0.0203(19)
O3 0.077(3) 0.067(3) 0.051(3) 0.007(2) 0.001(2) -0.040(3)
O4 0.058(3) 0.158(6) 0.075(4) -0.055(4) 0.006(3) -0.046(4)
O5 0.053(3) 0.049(2) 0.092(3) -0.034(2) 0.012(2) -0.020(2)
C30 0.042(3) 0.043(3) 0.063(4) -0.029(3) 0.007(3) -0.022(3)
C31 0.056(4) 0.035(3) 0.060(4) -0.008(3) 0.002(3) -0.028(3)
C32 0.049(4) 0.049(4) 0.058(4) -0.006(3) 0.003(3) -0.023(3)
C33 0.039(3) 0.048(3) 0.056(4) -0.025(3) 0.009(3) -0.015(3)
C34 0.056(4) 0.079(5) 0.085(5) -0.029(4) 0.023(4) -0.040(4)
C35 0.046(3) 0.046(3) 0.049(3) -0.018(3) 0.003(3) -0.025(3)
C36 0.054(4) 0.120(7) 0.049(4) -0.037(4) 0.012(3) -0.046(4)
C37 0.046(3) 0.041(3) 0.047(3) -0.022(3) 0.007(3) -0.026(3)
C38 0.050(3) 0.053(4) 0.047(3) -0.021(3) 0.005(3) -0.028(3)
C39 0.053(3) 0.040(3) 0.045(3) -0.015(3) 0.012(3) -0.027(3)
C40 0.048(3) 0.042(3) 0.048(3) -0.021(3) 0.013(3) -0.024(3)
C41 0.058(4) 0.037(3) 0.053(4) -0.015(3) 0.009(3) -0.025(3)
C42 0.046(3) 0.056(4) 0.072(4) -0.030(4) 0.011(3) -0.027(3)
C43 0.057(4) 0.046(3) 0.051(4) -0.020(3) 0.004(3) -0.030(3)
C44 0.058(4) 0.040(3) 0.033(3) -0.011(2) 0.006(2) -0.023(3)
C45 0.076(5) 0.051(4) 0.063(4) -0.028(3) 0.004(3) -0.031(4)
C46 0.067(4) 0.044(3) 0.037(3) -0.016(3) 0.008(3) -0.033(3)
C47 0.067(4) 0.057(4) 0.044(3) -0.027(3) 0.021(3) -0.043(3)
C48 0.068(4) 0.069(4) 0.044(4) -0.019(3) 0.016(3) -0.042(4)
C49 0.104(6) 0.080(5) 0.039(4) -0.021(4) 0.024(4) -0.059(5)
C50 0.060(4) 0.099(6) 0.065(4) -0.046(4) 0.034(3) -0.059(4)
C51 0.046(3) 0.081(4) 0.060(4) -0.038(4) 0.016(3) -0.040(3)
C52 0.045(3) 0.052(3) 0.037(3) -0.020(3) 0.012(2) -0.028(3)
C53 0.095(6) 0.080(5) 0.061(5) -0.009(4) 0.022(4) -0.047(5)
C54 0.048(3) 0.049(3) 0.046(3) -0.023(3) 0.006(3) -0.022(3)
C55 0.050(3) 0.048(3) 0.059(4) -0.027(3) 0.003(3) -0.020(3)
C56 0.057(4) 0.040(3) 0.057(4) -0.020(3) 0.011(3) -0.015(3)
C57 0.057(4) 0.046(4) 0.073(4) -0.025(3) 0.014(3) -0.024(3)
C58 0.055(4) 0.049(4) 0.093(5) -0.027(4) 0.019(4) -0.032(3)
F4 0.068(2) 0.071(3) 0.102(5) -0.036(3) 0.031(3) -0.040(2)
F5 0.068(2) 0.071(3) 0.102(5) -0.036(3) 0.031(3) -0.040(2)
F6 0.068(2) 0.071(3) 0.102(5) -0.036(3) 0.031(3) -0.040(2)
C58A 0.055(4) 0.049(4) 0.093(5) -0.027(4) 0.019(4) -0.032(3)
F4A 0.068(2) 0.071(3) 0.102(5) -0.036(3) 0.031(3) -0.040(2)
F5A 0.068(2) 0.071(3) 0.102(5) -0.036(3) 0.031(3) -0.040(2)
F6A 0.068(2) 0.071(3) 0.102(5) -0.036(3) 0.031(3) -0.040(2)
N2 0.054(3) 0.043(3) 0.054(3) -0.021(2) 0.010(2) -0.025(2)
O6 0.056(2) 0.043(2) 0.047(2) -0.0132(19) 0.0001(19) -0.0252(19)
O7 0.050(2) 0.043(2) 0.052(2) -0.0210(19) 0.0164(18) -0.0253(19)
O8 0.092(4) 0.057(3) 0.051(3) -0.004(2) -0.010(2) -0.039(3)
O9 0.125(5) 0.145(6) 0.069(3) -0.038(4) 0.036(3) -0.106(5)
O10 0.085(3) 0.055(3) 0.120(4) -0.058(3) 0.035(3) -0.040(3)
O1W 0.078(7) 0.098(9) 0.087(8) 0.006(7) -0.008(6) -0.033(7)

loop_
_atom_type_symbol
_atom_type_description
_atom_type_scat_dispersion_real
_atom_type_scat_dispersion_imag
_atom_type_scat_source
C C 0.0033 0.0016 'International Tables Vol C Tables 4.2.6.8 and 6.1.1.4'
H H 0.0000 0.0000 'International Tables Vol C Tables 4.2.6.8 and 6.1.1.4'
N N 0.0061 0.0033 'International Tables Vol C Tables 4.2.6.8 and 6.1.1.4'
O O 0.0106 0.0060 'International Tables Vol C Tables 4.2.6.8 and 6.1.1.4'
F F 0.0171 0.0103 'International Tables Vol C Tables 4.2.6.8 and 6.1.1.4'

loop_
_geom_angle_atom_site_label_1
_geom_angle_atom_site_label_2
_geom_angle_atom_site_label_3
_geom_angle
O1 C1 C2 105.6(4)
O1 C1 C12 107.7(5)
C2 C1 C12 118.0(5)
O1 C1 H1 108.4
C2 C1 H1 108.4
C12 C1 H1 108.4
C1 C2 C3 104.6(5)
C1 C2 H2A 110.8
C3 C2 H2A 110.8
C1 C2 H2B 110.8
C3 C2 H2B 110.8
H2A C2 H2B 108.9
C5 C3 C2 112.9(5)
C5 C3 C4 113.7(6)
C2 C3 C4 98.3(5)
C5 C3 H3 110.4
C2 C3 H3 110.4
C4 C3 H3 110.4
O1 C4 C6 113.4(5)
O1 C4 C3 105.2(5)
C6 C4 C3 113.7(5)
O1 C4 H4 108.1
C6 C4 H4 108.1
C3 C4 H4 108.1
C3 C5 H5A 109.5
C3 C5 H5B 109.5
H5A C5 H5B 109.5
C3 C5 H5C 109.5
H5A C5 H5C 109.5
H5B C5 H5C 109.5
C8 C6 C7 123.4(6)
C8 C6 C4 122.0(5)
C7 C6 C4 114.6(5)
C6 C7 H7A 109.5
C6 C7 H7B 109.5
H7A C7 H7B 109.5
C6 C7 H7C 109.5
H7A C7 H7C 109.5
H7B C7 H7C 109.5
C6 C8 C9 125.9(5)
C6 C8 H8 117.1
C9 C8 H8 117.1
C8 C9 C10 113.9(5)
C8 C9 H9A 108.8
C10 C9 H9A 108.8
C8 C9 H9B 108.8
C10 C9 H9B 108.8
H9A C9 H9B 107.7
C11 C10 C9 115.7(5)
C11 C10 H10A 108.4
C9 C10 H10A 108.4
C11 C10 H10B 108.4
C9 C10 H10B 108.4
H10A C10 H10B 107.4
O2 C11 C10 119.4(5)
O2 C11 C23 120.9(5)
C10 C11 C23 119.7(5)
C13 C12 C1 114.5(5)
C13 C12 H12A 108.6
C1 C12 H12A 108.6
C13 C12 H12B 108.6
C1 C12 H12B 108.6
H12A C12 H12B 107.6
C12 C13 C14 113.3(5)
C12 C13 H13A 108.9
C14 C13 H13A 108.9
C12 C13 H13B 108.9
C14 C13 H13B 108.9
H13A C13 H13B 107.7
O3 C14 C15 109.9(5)
O3 C14 C13 112.2(5)
C15 C14 C13 111.1(5)
O3 C14 H14 107.8
C15 C14 H14 107.8
C13 C14 H14 107.8
C17 C15 C16 124.9(6)
C17 C15 C14 119.4(5)
C16 C15 C14 115.8(5)
C15 C16 H16A 109.5
C15 C16 H16B 109.5
H16A C16 H16B 109.5
C15 C16 H16C 109.5
H16A C16 H16C 109.5
H16B C16 H16C 109.5
C15 C17 C18 130.0(5)
C15 C17 H17 115.0
C18 C17 H17 115.0
C17 C18 C19 107.3(5)
C17 C18 C23 110.7(4)
C19 C18 C23 114.2(5)
C17 C18 H18 108.1
C19 C18 H18 108.1
C23 C18 H18 108.1
C24 C19 C18 112.8(6)
C24 C19 C20 112.8(6)
C18 C19 C20 109.5(5)
C24 C19 H19 107.1
C18 C19 H19 107.1
C20 C19 H19 107.1
O4 C20 C21 125.8(7)
O4 C20 C19 118.4(8)
C21 C20 C19 115.7(6)
C20 C21 C22 109.9(6)
C20 C21 H21A 109.7
C22 C21 H21A 109.7
C20 C21 H21B 109.7
C22 C21 H21B 109.7
H21A C21 H21B 108.2
C21 C22 C23 111.7(5)
C21 C22 H22A 109.3
C23 C22 H22A 109.3
C21 C22 H22B 109.3
C23 C22 H22B 109.3
H22A C22 H22B 107.9
C11 C23 C25 108.6(5)
C11 C23 C18 109.5(4)
C25 C23 C18 111.6(4)
C11 C23 C22 109.6(4)
C25 C23 C22 109.8(5)
C18 C23 C22 107.7(5)
C19 C24 H24A 109.5
C19 C24 H24B 109.5
H24A C24 H24B 109.5
C19 C24 H24C 109.5
H24A C24 H24C 109.5
H24B C24 H24C 109.5
C26 C25 C23 116.0(4)
C26 C25 H25A 108.3
C23 C25 H25A 108.3
C26 C25 H25B 108.3
C23 C25 H25B 108.3
H25A C25 H25B 107.4
C25 C26 C27 113.1(5)
C25 C26 H26A 109.0
C27 C26 H26A 109.0
C25 C26 H26B 109.0
C27 C26 H26B 109.0
H26A C26 H26B 107.8
N1 C27 C26 108.9(4)
N1 C27 H27A 109.9
C26 C27 H27A 109.9
N1 C27 H27B 109.9
C26 C27 H27B 109.9
H27A C27 H27B 108.3
O5 C28 N1 125.9(6)
O5 C28 C29 118.3(5)
N1 C28 C29 115.8(5)
F1 C29 F3 111.5(7)
F1 C29 F2 105.1(6)
F3 C29 F2 105.9(7)
F1 C29 C28 114.1(6)
F3 C29 C28 111.6(7)
F2 C29 C28 108.0(6)
C28 N1 C27 120.4(5)
C28 N1 H1A 119.8
C27 N1 H1A 119.8
C4 O1 C1 109.7(4)
C14 O3 H3A 109.5
C31 C30 O6 106.7(5)
C31 C30 C41 116.7(5)
O6 C30 C41 108.0(5)
C31 C30 H30 108.4
O6 C30 H30 108.4
C41 C30 H30 108.4
C30 C31 C32 102.9(5)
C30 C31 H31A 111.2
C32 C31 H31A 111.2
C30 C31 H31B 111.2
C32 C31 H31B 111.2
H31A C31 H31B 109.1
C33 C32 C34 112.2(5)
C33 C32 C31 100.3(5)
C34 C32 C31 111.3(6)
C33 C32 H32 110.9
C34 C32 H32 110.9
C31 C32 H32 110.9
O6 C33 C32 105.8(5)
O6 C33 C35 112.2(5)
C32 C33 C35 113.8(5)
O6 C33 H33 108.3
C32 C33 H33 108.3
C35 C33 H33 108.3
C32 C34 H34A 109.5
C32 C34 H34B 109.5
H34A C34 H34B 109.5
C32 C34 H34C 109.5
H34A C34 H34C 109.5
H34B C34 H34C 109.5
C37 C35 C36 122.1(5)
C37 C35 C33 123.8(5)
C36 C35 C33 114.1(5)
C35 C36 H36A 109.5
C35 C36 H36B 109.5
H36A C36 H36B 109.5
C35 C36 H36C 109.5
H36A C36 H36C 109.5
H36B C36 H36C 109.5
C35 C37 C38 126.4(5)
C35 C37 H37 116.8
C38 C37 H37 116.8
C39 C38 C37 114.8(5)
C39 C38 H38A 108.6
C37 C38 H38A 108.6
C39 C38 H38B 108.6
C37 C38 H38B 108.6
H38A C38 H38B 107.6
C38 C39 C40 115.1(5)
C38 C39 H39A 108.5
C40 C39 H39A 108.5
C38 C39 H39B 108.5
C40 C39 H39B 108.5
H39A C39 H39B 107.5
O7 C40 C39 119.9(5)
O7 C40 C52 121.0(5)
C39 C40 C52 119.1(5)
C42 C41 C30 114.2(5)
C42 C41 H41A 108.7
C30 C41 H41A 108.7
C42 C41 H41B 108.7
C30 C41 H41B 108.7
H41A C41 H41B 107.6
C41 C42 C43 114.2(5)
C41 C42 H42A 108.7
C43 C42 H42A 108.7
C41 C42 H42B 108.7
C43 C42 H42B 108.7
H42A C42 H42B 107.6
O8 C43 C44 111.5(5)
O8 C43 C42 112.7(5)
C44 C43 C42 113.4(5)
O8 C43 H43 106.2
C44 C43 H43 106.2
C42 C43 H43 106.2
C46 C44 C43 119.8(5)
C46 C44 C45 124.6(6)
C43 C44 C45 115.6(5)
C44 C45 H45A 109.5
C44 C45 H45B 109.5
H45A C45 H45B 109.5
C44 C45 H45C 109.5
H45A C45 H45C 109.5
H45B C45 H45C 109.5
C44 C46 C47 129.3(5)
C44 C46 H46 115.4
C47 C46 H46 115.4
C46 C47 C52 111.7(5)
C46 C47 C48 106.9(5)
C52 C47 C48 115.1(5)
C46 C47 H47 107.6
C52 C47 H47 107.6
C48 C47 H47 107.6
C53 C48 C49 111.7(6)
C53 C48 C47 115.0(6)
C49 C48 C47 108.6(5)
C53 C48 H48 107.0
C49 C48 H48 107.0
C47 C48 H48 107.0
O9 C49 C50 125.5(8)
O9 C49 C48 119.4(8)
C50 C49 C48 115.0(6)
C49 C50 C51 111.0(6)
C49 C50 H50A 109.4
C51 C50 H50A 109.4
C49 C50 H50B 109.4
C51 C50 H50B 109.4
H50A C50 H50B 108.0
C52 C51 C50 111.4(5)
C52 C51 H51A 109.4
C50 C51 H51A 109.4
C52 C51 H51B 109.4
C50 C51 H51B 109.4
H51A C51 H51B 108.0
C51 C52 C47 108.4(5)
C51 C52 C40 110.6(5)
C47 C52 C40 108.6(5)
C51 C52 C54 110.0(5)
C47 C52 C54 111.1(4)
C40 C52 C54 108.1(5)
C48 C53 H53A 109.5
C48 C53 H53B 109.5
H53A C53 H53B 109.5
C48 C53 H53C 109.5
H53A C53 H53C 109.5
H53B C53 H53C 109.5
C55 C54 C52 115.1(5)
C55 C54 H54A 108.5
C52 C54 H54A 108.5
C55 C54 H54B 108.5
C52 C54 H54B 108.5
H54A C54 H54B 107.5
C54 C55 C56 112.0(5)
C54 C55 H55A 109.2
C56 C55 H55A 109.2
C54 C55 H55B 109.2
C56 C55 H55B 109.2
H55A C55 H55B 107.9
N2 C56 C55 109.9(5)
N2 C56 H56A 109.7
C55 C56 H56A 109.7
N2 C56 H56B 109.7
C55 C56 H56B 109.7
H56A C56 H56B 108.2
O10 C57 N2 124.5(6)
O10 C57 C58 120.1(6)
N2 C57 C58 115.5(5)
F4 C58 F6 112.7(9)
F4 C58 C57 118.1(11)
F6 C58 C57 113.9(7)
F4 C58 F5 103.9(12)
F6 C58 F5 98.5(9)
C57 C58 F5 106.9(7)
C57 N2 C56 121.8(5)
C57 N2 H2 119.1
C56 N2 H2 119.1
C33 O6 C30 108.1(4)
C43 O8 H8A 109.5

loop_
_geom_bond_atom_site_label_1
_geom_bond_atom_site_label_2
_geom_bond_distance
C1 O1 1.454(6)
C1 C2 1.474(9)
C1 C12 1.520(8)
C1 H1 1.0000
C2 C3 1.535(8)
C2 H2A 0.9900
C2 H2B 0.9900
C3 C5 1.496(10)
C3 C4 1.558(9)
C3 H3 1.0000
C4 O1 1.431(7)
C4 C6 1.514(8)
C4 H4 1.0000
C5 H5A 0.9800
C5 H5B 0.9800
C5 H5C 0.9800
C6 C8 1.320(8)
C6 C7 1.490(9)
C7 H7A 0.9800
C7 H7B 0.9800
C7 H7C 0.9800
C8 C9 1.484(8)
C8 H8 0.9500
C9 C10 1.520(8)
C9 H9A 0.9900
C9 H9B 0.9900
C10 C11 1.508(7)
C10 H10A 0.9900
C10 H10B 0.9900
C11 O2 1.240(7)
C11 C23 1.530(8)
C12 C13 1.507(9)
C12 H12A 0.9900
C12 H12B 0.9900
C13 C14 1.537(8)
C13 H13A 0.9900
C13 H13B 0.9900
C14 O3 1.407(7)
C14 C15 1.530(8)
C14 H14 1.0000
C15 C17 1.322(8)
C15 C16 1.519(8)
C16 H16A 0.9800
C16 H16B 0.9800
C16 H16C 0.9800
C17 C18 1.531(8)
C17 H17 0.9500
C18 C19 1.539(8)
C18 C23 1.544(9)
C18 H18 1.0000
C19 C24 1.502(10)
C19 C20 1.571(10)
C19 H19 1.0000
C20 O4 1.196(9)
C20 C21 1.462(11)
C21 C22 1.518(9)
C21 H21A 0.9900
C21 H21B 0.9900
C22 C23 1.552(8)
C22 H22A 0.9900
C22 H22B 0.9900
C23 C25 1.543(7)
C24 H24A 0.9800
C24 H24B 0.9800
C24 H24C 0.9800
C25 C26 1.481(9)
C25 H25A 0.9900
C25 H25B 0.9900
C26 C27 1.536(8)
C26 H26A 0.9900
C26 H26B 0.9900
C27 N1 1.456(8)
C27 H27A 0.9900
C27 H27B 0.9900
C28 O5 1.229(7)
C28 N1 1.329(8)
C28 C29 1.535(9)
C29 F1 1.260(10)
C29 F3 1.345(12)
C29 F2 1.368(10)
N1 H1A 0.8800
O3 H3A 0.8400
C30 C31 1.452(9)
C30 O6 1.463(7)
C30 C41 1.506(8)
C30 H30 1.0000
C31 C32 1.545(9)
C31 H31A 0.9900
C31 H31B 0.9900
C32 C33 1.493(9)
C32 C34 1.542(9)
C32 H32 1.0000
C33 O6 1.434(7)
C33 C35 1.515(8)
C33 H33 1.0000
C34 H34A 0.9800
C34 H34B 0.9800
C34 H34C 0.9800
C35 C37 1.304(8)
C35 C36 1.491(9)
C36 H36A 0.9800
C36 H36B 0.9800
C36 H36C 0.9800
C37 C38 1.508(8)
C37 H37 0.9500
C38 C39 1.500(8)
C38 H38A 0.9900
C38 H38B 0.9900
C39 C40 1.517(7)
C39 H39A 0.9900
C39 H39B 0.9900
C40 O7 1.216(7)
C40 C52 1.548(8)
C41 C42 1.493(9)
C41 H41A 0.9900
C41 H41B 0.9900
C42 C43 1.527(9)
C42 H42A 0.9900
C42 H42B 0.9900
C43 O8 1.402(8)
C43 C44 1.501(9)
C43 H43 1.0000
C44 C46 1.331(8)
C44 C45 1.537(8)
C45 H45A 0.9800
C45 H45B 0.9800
C45 H45C 0.9800
C46 C47 1.494(9)
C46 H46 0.9500
C47 C52 1.538(9)
C47 C48 1.579(8)
C47 H47 1.0000
C48 C53 1.468(10)
C48 C49 1.569(11)
C48 H48 1.0000
C49 O9 1.203(9)
C49 C50 1.455(11)
C50 C51 1.541(8)
C50 H50A 0.9900
C50 H50B 0.9900
C51 C52 1.516(8)
C51 H51A 0.9900
C51 H51B 0.9900
C52 C54 1.564(8)
C53 H53A 0.9800
C53 H53B 0.9800
C53 H53C 0.9800
C54 C55 1.512(9)
C54 H54A 0.9900
C54 H54B 0.9900
C55 C56 1.524(9)
C55 H55A 0.9900
C55 H55B 0.9900
C56 N2 1.444(8)
C56 H56A 0.9900
C56 H56B 0.9900
C57 O10 1.224(7)
C57 N2 1.325(8)
C57 C58 1.496(9)
C58 F4 1.29(2)
C58 F6 1.302(14)
C58 F5 1.507(17)
N2 H2 0.8800
O8 H8A 0.8400

loop_
_geom_torsion_atom_site_label_1
_geom_torsion_atom_site_label_2
_geom_torsion_atom_site_label_3
_geom_torsion_atom_site_label_4
_geom_torsion
O1 C1 C2 C3 -30.2(6)
C12 C1 C2 C3 -150.6(5)
C1 C2 C3 C5 -80.6(6)
C1 C2 C3 C4 39.6(6)
C5 C3 C4 O1 84.1(6)
C2 C3 C4 O1 -35.5(5)
C5 C3 C4 C6 -151.3(5)
C2 C3 C4 C6 89.1(6)
O1 C4 C6 C8 9.2(8)
C3 C4 C6 C8 -110.9(6)
O1 C4 C6 C7 -171.3(5)
C3 C4 C6 C7 68.6(7)
C7 C6 C8 C9 -2.8(10)
C4 C6 C8 C9 176.7(5)
C6 C8 C9 C10 -178.3(5)
C8 C9 C10 C11 64.2(7)
C9 C10 C11 O2 2.0(8)
C9 C10 C11 C23 -177.6(5)
O1 C1 C12 C13 60.5(6)
C2 C1 C12 C13 179.9(5)
C1 C12 C13 C14 -167.6(5)
C12 C13 C14 O3 -165.4(5)
C12 C13 C14 C15 71.1(6)
O3 C14 C15 C17 113.8(6)
C13 C14 C15 C17 -121.4(6)
O3 C14 C15 C16 -66.5(7)
C13 C14 C15 C16 58.3(7)
C16 C15 C17 C18 1.2(10)
C14 C15 C17 C18 -179.1(5)
C15 C17 C18 C19 111.1(7)
C15 C17 C18 C23 -123.6(7)
C17 C18 C19 C24 -61.7(7)
C23 C18 C19 C24 175.2(5)
C17 C18 C19 C20 171.8(5)
C23 C18 C19 C20 48.7(7)
C24 C19 C20 O4 3.4(8)
C18 C19 C20 O4 129.9(6)
C24 C19 C20 C21 -175.3(5)
C18 C19 C20 C21 -48.8(7)
O4 C20 C21 C22 -124.0(7)
C19 C20 C21 C22 54.6(6)
C20 C21 C22 C23 -60.1(7)
O2 C11 C23 C25 7.5(7)
C10 C11 C23 C25 -172.9(5)
O2 C11 C23 C18 -114.6(6)
C10 C11 C23 C18 65.0(6)
O2 C11 C23 C22 127.5(6)
C10 C11 C23 C22 -52.9(7)
C17 C18 C23 C11 64.8(5)
C19 C18 C23 C11 -174.0(5)
C17 C18 C23 C25 -55.5(6)
C19 C18 C23 C25 65.8(6)
C17 C18 C23 C22 -176.1(4)
C19 C18 C23 C22 -54.9(6)
C21 C22 C23 C11 178.6(5)
C21 C22 C23 C25 -62.2(7)
C21 C22 C23 C18 59.5(6)
C11 C23 C25 C26 68.2(6)
C18 C23 C25 C26 -170.9(5)
C22 C23 C25 C26 -51.6(7)
C23 C25 C26 C27 -152.6(5)
C25 C26 C27 N1 66.5(6)
O5 C28 C29 F1 43.1(10)
N1 C28 C29 F1 -137.6(7)
O5 C28 C29 F3 170.7(7)
N1 C28 C29 F3 -10.0(9)
O5 C28 C29 F2 -73.3(8)
N1 C28 C29 F2 106.0(7)
O5 C28 N1 C27 2.9(10)
C29 C28 N1 C27 -176.3(5)
C26 C27 N1 C28 180.0(5)
C6 C4 O1 C1 -105.7(5)
C3 C4 O1 C1 19.1(6)
C2 C1 O1 C4 6.7(6)
C12 C1 O1 C4 133.7(5)
O6 C30 C31 C32 -28.9(6)
C41 C30 C31 C32 -149.6(5)
C30 C31 C32 C33 39.3(6)
C30 C31 C32 C34 -79.5(6)
C34 C32 C33 O6 82.4(6)
C31 C32 C33 O6 -35.8(6)
C34 C32 C33 C35 -153.9(5)
C31 C32 C33 C35 87.9(6)
O6 C33 C35 C37 9.4(8)
C32 C33 C35 C37 -110.7(7)
O6 C33 C35 C36 -172.2(6)
C32 C33 C35 C36 67.7(7)
C36 C35 C37 C38 -2.3(10)
C33 C35 C37 C38 176.0(6)
C35 C37 C38 C39 179.3(5)
C37 C38 C39 C40 64.8(7)
C38 C39 C40 O7 5.6(8)
C38 C39 C40 C52 -176.4(5)
C31 C30 C41 C42 -177.1(5)
O6 C30 C41 C42 62.9(7)
C30 C41 C42 C43 -164.2(5)
C41 C42 C43 O8 -164.2(5)
C41 C42 C43 C44 67.9(7)
O8 C43 C44 C46 110.4(6)
C42 C43 C44 C46 -121.2(6)
O8 C43 C44 C45 -68.4(7)
C42 C43 C44 C45 60.0(7)
C43 C44 C46 C47 -178.1(6)
C45 C44 C46 C47 0.6(10)
C44 C46 C47 C52 -125.9(6)
C44 C46 C47 C48 107.3(7)
C46 C47 C48 C53 -61.8(7)
C52 C47 C48 C53 173.5(6)
C46 C47 C48 C49 172.2(6)
C52 C47 C48 C49 47.5(7)
C53 C48 C49 O9 -0.3(9)
C47 C48 C49 O9 127.5(7)
C53 C48 C49 C50 -176.2(6)
C47 C48 C49 C50 -48.4(7)
O9 C49 C50 C51 -119.9(7)
C48 C49 C50 C51 55.7(7)
C49 C50 C51 C52 -60.9(7)
C50 C51 C52 C47 58.4(7)
C50 C51 C52 C40 177.4(6)
C50 C51 C52 C54 -63.3(7)
C46 C47 C52 C51 -176.1(4)
C48 C47 C52 C51 -53.9(6)
C46 C47 C52 C40 63.7(6)
C48 C47 C52 C40 -174.2(5)
C46 C47 C52 C54 -55.1(6)
C48 C47 C52 C54 67.1(6)
O7 C40 C52 C51 128.6(6)
C39 C40 C52 C51 -49.4(8)
O7 C40 C52 C47 -112.5(6)
C39 C40 C52 C47 69.5(6)
O7 C40 C52 C54 8.1(8)
C39 C40 C52 C54 -169.9(5)
C51 C52 C54 C55 -53.8(7)
C47 C52 C54 C55 -173.9(5)
C40 C52 C54 C55 67.1(6)
C52 C54 C55 C56 -150.6(5)
C54 C55 C56 N2 65.4(7)
O10 C57 C58 F4 -171.5(11)
N2 C57 C58 F4 8.0(13)
O10 C57 C58 F6 -35.8(13)
N2 C57 C58 F6 143.8(9)
O10 C57 C58 F5 71.9(10)
N2 C57 C58 F5 -108.6(8)
O10 C57 N2 C56 0.8(11)
C58 C57 N2 C56 -178.7(6)
C55 C56 N2 C57 -172.1(6)
C32 C33 O6 C30 19.3(6)
C35 C33 O6 C30 -105.4(5)
C31 C30 O6 C33 6.8(6)
C41 C30 O6 C33 132.9(5)
